data_7203539
loop_
_publ_author_name
'Viorel C\^ircu'
'Timothy J. K. Gibbs'
'Laurent Omn\`es'
'Peter N. Horton'
'Michael B. Hursthouse'
'Duncan W. Bruce'

_publ_section_title
;
 Orthometallated palladium(<small>II</small>) imine complexes as
 candidate materials for the biaxial nematic phase. Crystal and
 molecular structure of three palladium imine complexes
;
_journal_issue 44
_journal_name_full 'Journal of Materials Chemistry'
_journal_page_first 4316
_journal_paper_doi 10.1039/b608823f
_journal_volume 16
_journal_year 2006
_chemical_formula_sum 'C40 H45 N O2 Pd'
_chemical_formula_weight 678.17
_chemical_name_systematic
;
?
;
_space_group_IT_number 14
_symmetry_cell_setting monoclinic
_symmetry_space_group_name_Hall '-P 2yn'
_symmetry_space_group_name_H-M 'P 1 21/n 1'
_atom_sites_solution_hydrogens geom
_atom_sites_solution_primary direct
_atom_sites_solution_secondary difmap
_audit_creation_method SHELXL-97
_cell_angle_alpha 90.00
_cell_angle_beta 98.646(13)
_cell_angle_gamma 90.00
_cell_formula_units_Z 8
_cell_length_a 17.801(4)
_cell_length_b 16.966(3)
_cell_length_c 22.192(5)
_cell_measurement_reflns_used 15464
_cell_measurement_temperature 120(2)
_cell_measurement_theta_max 27.485
_cell_measurement_theta_min 2.910
_cell_volume 6626(2)
_computing_cell_refinement ' DENZO (Otwinowski & Minor, 1997) and COLLECT (Hooft, 1998)'
_computing_data_collection ' DENZO (Otwinowski and Minor, 1997)'
_computing_data_reduction ' DENZO (Otwinowski & Minor, 1997) and COLLECT (Hooft, 1998)'
_computing_molecular_graphics 'PLATON (Spek, 1990)'
_computing_structure_refinement 'SHELXL-97 (Sheldrick, 1997b)'
_computing_structure_solution 'SHELXS-97 (Sheldrick, 1997a)'
_diffrn_ambient_temperature 120(2)
_diffrn_detector_area_resol_mean 9.091
_diffrn_measured_fraction_theta_full 0.991
_diffrn_measured_fraction_theta_max 0.991
_diffrn_measurement_device_type 'Nonius KappaCCD Area Detector'
_diffrn_measurement_method '\f and \w scans to fill Ewald Sphere'
_diffrn_radiation_monochromator graphite
_diffrn_radiation_source 'Nonius FR591 rotating anode'
_diffrn_radiation_type MoK\a
_diffrn_radiation_wavelength 0.71073
_diffrn_reflns_av_R_equivalents 0.0996
_diffrn_reflns_av_sigmaI/netI 0.0808
_diffrn_reflns_limit_h_max 22
_diffrn_reflns_limit_h_min -23
_diffrn_reflns_limit_k_max 21
_diffrn_reflns_limit_k_min -21
_diffrn_reflns_limit_l_max 28
_diffrn_reflns_limit_l_min -28
_diffrn_reflns_number 98522
_diffrn_reflns_theta_full 27.48
_diffrn_reflns_theta_max 27.48
_diffrn_reflns_theta_min 3.03
_exptl_absorpt_coefficient_mu 0.596
_exptl_absorpt_correction_T_max 0.9651
_exptl_absorpt_correction_T_min 0.8323
_exptl_absorpt_correction_type multi-scan
_exptl_absorpt_process_details 'SORTAV Blessing (1997)'
_exptl_crystal_colour 'light orange'
_exptl_crystal_density_diffrn 1.360
_exptl_crystal_density_method 'not measured'
_exptl_crystal_description Slab
_exptl_crystal_F_000 2832
_exptl_crystal_size_max 0.32
_exptl_crystal_size_mid 0.20
_exptl_crystal_size_min 0.06
_refine_diff_density_max 0.800
_refine_diff_density_min -0.806
_refine_diff_density_rms 0.091
_refine_ls_extinction_method none
_refine_ls_goodness_of_fit_ref 0.999
_refine_ls_hydrogen_treatment constr
_refine_ls_matrix_type full
_refine_ls_number_parameters 880
_refine_ls_number_reflns 15049
_refine_ls_number_restraints 24
_refine_ls_restrained_S_all 1.014
_refine_ls_R_factor_all 0.1037
_refine_ls_R_factor_gt 0.0464
_refine_ls_shift/su_max 0.002
_refine_ls_shift/su_mean 0.000
_refine_ls_structure_factor_coef Fsqd
_refine_ls_weighting_details 'calc w=1/[\s^2^(Fo^2^)+(0.0549P)^2^+0.4571P] where P=(Fo^2^+2Fc^2^)/3'
_refine_ls_weighting_scheme calc
_refine_ls_wR_factor_gt 0.0942
_refine_ls_wR_factor_ref 0.1144
_reflns_number_gt 9096
_reflns_number_total 15049
_reflns_threshold_expression >2sigma(I)
_cod_data_source_file b608823f.txt
_cod_data_source_block 4d
_cod_original_cell_volume 6626(3)
_cod_original_sg_symbol_H-M P2(1)/n
_cod_database_code 7203539

loop_
_symmetry_equiv_pos_as_xyz
'x, y, z'
'-x+1/2, y+1/2, -z+1/2'
'-x, -y, -z'
'x-1/2, -y-1/2, z-1/2'

loop_
_atom_site_label
_atom_site_type_symbol
_atom_site_fract_x
_atom_site_fract_y
_atom_site_fract_z
_atom_site_U_iso_or_equiv
_atom_site_adp_type
_atom_site_occupancy
_atom_site_symmetry_multiplicity
_atom_site_calc_flag
_atom_site_refinement_flags
_atom_site_disorder_assembly
_atom_site_disorder_group
Pd1 Pd 0.592691(14) 0.037157(15) 0.715898(11) 0.02238(8) Uani 1 1 d . . .
Pd51 Pd 0.454569(15) 0.041412(16) 0.806339(12) 0.02897(9) Uani 1 1 d . B .
C1 C 0.63907(19) 0.13745(19) 0.74655(15) 0.0246(7) Uani 1 1 d . . .
C2 C 0.6143(2) 0.2030(2) 0.70984(17) 0.0332(9) Uani 1 1 d . . .
C3 C 0.6404(2) 0.2789(2) 0.72564(19) 0.0441(11) Uani 1 1 d . . .
H3 H 0.6225 0.3228 0.7010 0.053 Uiso 1 1 calc R . .
C4 C 0.6925(2) 0.2894(2) 0.77737(19) 0.0423(10) Uani 1 1 d . . .
H4 H 0.7104 0.3409 0.7884 0.051 Uiso 1 1 calc R . .
C5 C 0.71959(19) 0.2255(2) 0.81394(16) 0.0295(8) Uani 1 1 d . . .
C6 C 0.69210(19) 0.1500(2) 0.79823(15) 0.0256(8) Uani 1 1 d . . .
H6 H 0.7100 0.1065 0.8233 0.031 Uiso 1 1 calc R . .
C7 C 0.5592(2) 0.1839(2) 0.65743(16) 0.0333(9) Uani 1 1 d . . .
H7 H 0.5379 0.2233 0.6296 0.040 Uiso 1 1 calc R . .
C8 C 0.48918(19) 0.0885(2) 0.59616(15) 0.0249(8) Uani 1 1 d . . .
C9 C 0.43107(18) 0.03558(19) 0.60147(15) 0.0247(7) Uani 1 1 d . . .
H9 H 0.4259 0.0141 0.6402 0.030 Uiso 1 1 calc R . .
C10 C 0.38087(19) 0.0141(2) 0.55070(15) 0.0251(8) Uani 1 1 d . . .
H10 H 0.3407 -0.0213 0.5550 0.030 Uiso 1 1 calc R . .
C11 C 0.38806(19) 0.04368(19) 0.49283(15) 0.0242(7) Uani 1 1 d . . .
C12 C 0.4472(2) 0.0961(2) 0.48847(15) 0.0283(8) Uani 1 1 d . . .
H12 H 0.4532 0.1171 0.4498 0.034 Uiso 1 1 calc R . .
C13 C 0.49731(19) 0.1181(2) 0.53915(15) 0.0285(8) Uani 1 1 d . . .
H13 H 0.5375 0.1536 0.5351 0.034 Uiso 1 1 calc R . .
C14 C 0.7779(2) 0.2412(2) 0.87006(17) 0.0327(9) Uani 1 1 d . . .
H14A H 0.8184 0.2748 0.8577 0.039 Uiso 1 1 calc R . .
H14B H 0.7529 0.2720 0.8993 0.039 Uiso 1 1 calc R . .
C15 C 0.8151(2) 0.1702(2) 0.90312(18) 0.0428(10) Uani 1 1 d . . .
H15A H 0.8393 0.1380 0.8742 0.051 Uiso 1 1 calc R . .
H15B H 0.7756 0.1375 0.9179 0.051 Uiso 1 1 calc R . .
C16 C 0.8749(2) 0.1926(2) 0.95699(16) 0.0348(9) Uani 1 1 d . . .
H16A H 0.9180 0.2187 0.9417 0.042 Uiso 1 1 calc R . .
H16B H 0.8527 0.2307 0.9831 0.042 Uiso 1 1 calc R . .
C17 C 0.9042(2) 0.1215(2) 0.99500(18) 0.0465(11) Uani 1 1 d . . .
H17A H 0.8610 0.0960 1.0107 0.056 Uiso 1 1 calc R . .
H17B H 0.9252 0.0829 0.9685 0.056 Uiso 1 1 calc R . .
C18 C 0.9649(2) 0.1413(3) 1.04831(18) 0.0456(10) Uani 1 1 d . . .
H18A H 0.9452 0.1829 1.0731 0.055 Uiso 1 1 calc R . .
H18B H 1.0096 0.1631 1.0324 0.055 Uiso 1 1 calc R . .
C19 C 0.9901(3) 0.0716(3) 1.0891(2) 0.0747(16) Uani 1 1 d . . .
H19A H 0.9455 0.0465 1.1020 0.112 Uiso 1 1 calc R . .
H19B H 1.0245 0.0897 1.1251 0.112 Uiso 1 1 calc R . .
H19C H 1.0165 0.0334 1.0666 0.112 Uiso 1 1 calc R . .
C20 C 0.3357(2) 0.0197(2) 0.43573(15) 0.0290(8) Uani 1 1 d . . .
H20A H 0.3675 0.0026 0.4051 0.035 Uiso 1 1 calc R . .
H20B H 0.3072 0.0669 0.4192 0.035 Uiso 1 1 calc R . .
C21 C 0.2789(2) -0.0453(2) 0.44214(16) 0.0388(9) Uani 1 1 d . . .
H21A H 0.2390 -0.0243 0.4644 0.047 Uiso 1 1 calc R . .
H21B H 0.3052 -0.0885 0.4669 0.047 Uiso 1 1 calc R . .
C22 C 0.2412(2) -0.0790(2) 0.38128(16) 0.0385(9) Uani 1 1 d . . .
H22A H 0.2803 -0.1062 0.3616 0.046 Uiso 1 1 calc R . .
H22B H 0.2034 -0.1190 0.3892 0.046 Uiso 1 1 calc R . .
C23 C 0.2020(2) -0.0189(2) 0.33747(16) 0.0333(9) Uani 1 1 d . . .
H23A H 0.2406 0.0172 0.3249 0.040 Uiso 1 1 calc R . .
H23B H 0.1672 0.0129 0.3585 0.040 Uiso 1 1 calc R . .
C24 C 0.1568(2) -0.0567(2) 0.28049(17) 0.0374(9) Uani 1 1 d . . .
H24A H 0.1906 -0.0930 0.2622 0.045 Uiso 1 1 calc R . .
H24B H 0.1150 -0.0884 0.2928 0.045 Uiso 1 1 calc R . .
C25 C 0.1239(3) 0.0022(3) 0.2331(2) 0.0650(14) Uani 1 1 d . . .
H25A H 0.0877 0.0362 0.2500 0.098 Uiso 1 1 calc R . .
H25B H 0.0977 -0.0256 0.1973 0.098 Uiso 1 1 calc R . .
H25C H 0.1648 0.0345 0.2212 0.098 Uiso 1 1 calc R . .
N1 N 0.54019(16) 0.11037(16) 0.65005(12) 0.0269(7) Uani 1 1 d . . .
C31 C 0.55867(19) -0.1363(2) 0.70494(14) 0.0245(8) Uani 1 1 d . . .
C32 C 0.61163(18) -0.1518(2) 0.75666(14) 0.0239(7) Uani 1 1 d . A .
H32 H 0.6182 -0.2054 0.7687 0.029 Uiso 1 1 calc R . .
C33 C 0.65567(18) -0.0963(2) 0.79222(14) 0.0234(7) Uani 1 1 d . . .
C34 C 0.51182(18) -0.20293(19) 0.67362(14) 0.0229(7) Uani 1 1 d . . .
C35 C 0.44956(19) -0.1844(2) 0.63077(15) 0.0265(8) Uani 1 1 d . . .
H35 H 0.4380 -0.1307 0.6215 0.032 Uiso 1 1 calc R . .
C36 C 0.4039(2) -0.2428(2) 0.60113(16) 0.0321(8) Uani 1 1 d . . .
H36 H 0.3612 -0.2289 0.5720 0.039 Uiso 1 1 calc R . .
C37 C 0.4204(2) -0.3213(2) 0.61384(16) 0.0337(9) Uani 1 1 d . . .
H37 H 0.3892 -0.3615 0.5935 0.040 Uiso 1 1 calc R . .
C38 C 0.4823(2) -0.3407(2) 0.65618(17) 0.0360(9) Uani 1 1 d . . .
H38 H 0.4938 -0.3945 0.6650 0.043 Uiso 1 1 calc R . .
C39 C 0.5279(2) -0.2822(2) 0.68599(16) 0.0308(8) Uani 1 1 d . . .
H39 H 0.5705 -0.2963 0.7151 0.037 Uiso 1 1 calc R . .
C40 C 0.70922(18) -0.1219(2) 0.84738(14) 0.0239(7) Uani 0.501(13) 1 d PD A 1
C41 C 0.7368(6) -0.1969(5) 0.8560(5) 0.030(2) Uani 0.501(13) 1 d PD A 1
H41 H 0.7204 -0.2368 0.8270 0.036 Uiso 0.501(13) 1 calc PR A 1
C42 C 0.7884(7) -0.2142(7) 0.9069(5) 0.035(3) Uani 0.501(13) 1 d PD A 1
H42 H 0.8094 -0.2656 0.9121 0.042 Uiso 0.501(13) 1 calc PR A 1
C43 C 0.8095(19) -0.1571(8) 0.9504(13) 0.032(7) Uani 0.501(13) 1 d PD A 1
H43 H 0.8447 -0.1699 0.9856 0.039 Uiso 0.501(13) 1 calc PR A 1
C44 C 0.7802(7) -0.0811(5) 0.9434(4) 0.035(3) Uani 0.501(13) 1 d PD A 1
H44 H 0.7951 -0.0421 0.9735 0.042 Uiso 0.501(13) 1 calc PR A 1
C45 C 0.7293(6) -0.0634(4) 0.8922(3) 0.029(2) Uani 0.501(13) 1 d PD A 1
H45 H 0.7078 -0.0121 0.8870 0.034 Uiso 0.501(13) 1 calc PR A 1
O31 O 0.54358(13) -0.06859(13) 0.68131(10) 0.0255(5) Uani 1 1 d . . .
O32 O 0.65613(13) -0.02165(13) 0.78322(10) 0.0260(5) Uani 1 1 d . A .
C140 C 0.70922(18) -0.1219(2) 0.84738(14) 0.0239(7) Uani 0.499(13) 1 d PD A 2
C141 C 0.7075(6) -0.1961(5) 0.8741(5) 0.033(3) Uani 0.499(13) 1 d PD A 2
H141 H 0.6694 -0.2326 0.8576 0.040 Uiso 0.499(13) 1 calc PR A 2
C142 C 0.7599(7) -0.2184(6) 0.9241(5) 0.036(3) Uani 0.499(13) 1 d PD A 2
H142 H 0.7567 -0.2694 0.9412 0.043 Uiso 0.499(13) 1 calc PR A 2
C143 C 0.816(2) -0.1675(9) 0.9493(12) 0.035(6) Uani 0.499(13) 1 d PD A 2
H143 H 0.8517 -0.1824 0.9838 0.042 Uiso 0.499(13) 1 calc PR A 2
C144 C 0.8195(5) -0.0938(5) 0.9227(4) 0.032(2) Uani 0.499(13) 1 d PD A 2
H144 H 0.8582 -0.0578 0.9390 0.038 Uiso 0.499(13) 1 calc PR A 2
C145 C 0.7681(5) -0.0720(4) 0.8735(4) 0.025(2) Uani 0.499(13) 1 d PD A 2
H145 H 0.7723 -0.0212 0.8563 0.030 Uiso 0.499(13) 1 calc PR A 2
C51 C 0.4244(2) 0.1410(2) 0.76433(16) 0.0312(8) Uani 1 1 d . . .
C52 C 0.4664(2) 0.2071(2) 0.78946(17) 0.0371(9) Uani 1 1 d . . .
C53 C 0.4551(2) 0.2807(2) 0.76271(19) 0.0439(10) Uani 1 1 d . . .
H53 H 0.4828 0.3248 0.7806 0.053 Uiso 1 1 calc R . .
C54 C 0.4038(3) 0.2900(2) 0.71008(18) 0.0483(12) Uani 1 1 d . . .
H54 H 0.3970 0.3405 0.6914 0.058 Uiso 1 1 calc R . .
C55 C 0.3617(3) 0.2258(2) 0.68404(17) 0.0500(12) Uani 1 1 d . . .
C56 C 0.3720(2) 0.1523(2) 0.71195(16) 0.0380(10) Uani 1 1 d . . .
H56 H 0.3426 0.1089 0.6948 0.046 Uiso 1 1 calc R . .
C57 C 0.5162(2) 0.1900(2) 0.84468(18) 0.0381(10) Uani 1 1 d . B .
H57 H 0.5453 0.2302 0.8670 0.046 Uiso 1 1 calc R . .
C58 C 0.5658(2) 0.0972(2) 0.91954(17) 0.0371(9) Uani 0.504(4) 1 d PD B 1
C59 C 0.5398(4) 0.0325(4) 0.9610(3) 0.0271(16) Uani 0.504(4) 1 d PD B 1
H59 H 0.4936 0.0055 0.9475 0.033 Uiso 0.504(4) 1 calc PR B 1
C60 C 0.5807(4) 0.0121(4) 1.0167(3) 0.0284(17) Uani 0.504(4) 1 d PD B 1
H60 H 0.5645 -0.0268 1.0427 0.034 Uiso 0.504(4) 1 calc PR B 1
C61 C 0.6518(2) 0.0569(3) 1.03159(19) 0.0418(11) Uani 0.504(4) 1 d PD B 1
C62 C 0.6785(4) 0.1049(4) 1.0000(3) 0.0281(17) Uani 0.504(4) 1 d PD B 1
H62 H 0.7269 0.1278 1.0131 0.034 Uiso 0.504(4) 1 calc PR B 1
C63 C 0.6365(4) 0.1250(4) 0.9445(3) 0.0265(16) Uani 0.504(4) 1 d PD B 1
H63 H 0.6590 0.1624 0.9208 0.032 Uiso 0.504(4) 1 calc PR B 1
C64 C 0.3085(4) 0.2365(3) 0.6253(2) 0.105(3) Uani 1 1 d . . .
H64A H 0.2836 0.2884 0.6274 0.126 Uiso 1 1 calc R . .
H64B H 0.3400 0.2398 0.5923 0.126 Uiso 1 1 calc R . .
C65 C 0.2480(2) 0.1785(3) 0.60624(17) 0.0428(10) Uani 1 1 d . . .
H65A H 0.2116 0.1805 0.6358 0.051 Uiso 1 1 calc R . .
H65B H 0.2713 0.1254 0.6092 0.051 Uiso 1 1 calc R . .
C66 C 0.2043(4) 0.1874(3) 0.54406(19) 0.0745(18) Uani 1 1 d . . .
H66A H 0.1807 0.2404 0.5416 0.089 Uiso 1 1 calc R . .
H66B H 0.2412 0.1866 0.5148 0.089 Uiso 1 1 calc R . .
C67 C 0.1441(2) 0.1297(3) 0.52285(18) 0.0492(11) Uani 1 1 d . . .
H67A H 0.1054 0.1329 0.5505 0.059 Uiso 1 1 calc R . .
H67B H 0.1669 0.0764 0.5276 0.059 Uiso 1 1 calc R . .
C68 C 0.1042(4) 0.1368(3) 0.4595(2) 0.0731(17) Uani 1 1 d . . .
H68A H 0.0826 0.1906 0.4544 0.088 Uiso 1 1 calc R . .
H68B H 0.1427 0.1323 0.4318 0.088 Uiso 1 1 calc R . .
C69 C 0.0427(3) 0.0806(4) 0.4384(2) 0.0750(16) Uani 1 1 d . . .
H69A H 0.0636 0.0271 0.4390 0.112 Uiso 1 1 calc R . .
H69B H 0.0196 0.0941 0.3968 0.112 Uiso 1 1 calc R . .
H69C H 0.0040 0.0832 0.4655 0.112 Uiso 1 1 calc R . .
C70 C 0.6948(2) 0.0340(2) 1.09338(18) 0.0429(10) Uani 1 1 d . . .
H70A H 0.7359 0.0729 1.1049 0.051 Uiso 1 1 calc R B 1
H70B H 0.6596 0.0378 1.1238 0.051 Uiso 1 1 calc R B 1
C71 C 0.7293(2) -0.0473(2) 1.0971(2) 0.0469(11) Uani 1 1 d . B .
H71A H 0.7724 -0.0478 1.0736 0.056 Uiso 1 1 calc R . .
H71B H 0.6909 -0.0852 1.0776 0.056 Uiso 1 1 calc R . .
C72 C 0.7576(2) -0.0750(2) 1.16213(18) 0.0426(10) Uani 1 1 d . . .
H72A H 0.7139 -0.0767 1.1849 0.051 Uiso 1 1 calc R B .
H72B H 0.7773 -0.1294 1.1604 0.051 Uiso 1 1 calc R . .
C73 C 0.8195(2) -0.0239(2) 1.19731(17) 0.0373(9) Uani 1 1 d . B .
H73A H 0.8618 -0.0186 1.1733 0.045 Uiso 1 1 calc R . .
H73B H 0.7987 0.0294 1.2024 0.045 Uiso 1 1 calc R . .
C74 C 0.8500(3) -0.0572(3) 1.25939(19) 0.0583(13) Uani 1 1 d . . .
H74A H 0.8693 -0.1111 1.2542 0.070 Uiso 1 1 calc R B .
H74B H 0.8078 -0.0613 1.2836 0.070 Uiso 1 1 calc R . .
C75 C 0.9131(3) -0.0083(3) 1.2946(2) 0.0658(14) Uani 1 1 d . B .
H75A H 0.9568 -0.0074 1.2726 0.099 Uiso 1 1 calc R . .
H75B H 0.9282 -0.0315 1.3351 0.099 Uiso 1 1 calc R . .
H75C H 0.8949 0.0456 1.2990 0.099 Uiso 1 1 calc R . .
N51 N 0.52004(16) 0.1173(2) 0.86288(14) 0.0354(8) Uani 1 1 d . . .
C158 C 0.5658(2) 0.0972(2) 0.91954(17) 0.0371(9) Uani 0.496(4) 1 d PD B 2
C159 C 0.6138(4) 0.0399(4) 0.9171(3) 0.0250(16) Uani 0.496(4) 1 d PD B 2
H159 H 0.6196 0.0137 0.8803 0.030 Uiso 0.496(4) 1 calc PR B 2
C160 C 0.6554(4) 0.0203(4) 0.9723(3) 0.0264(17) Uani 0.496(4) 1 d PD B 2
H160 H 0.6906 -0.0217 0.9719 0.032 Uiso 0.496(4) 1 calc PR B 2
C161 C 0.6518(2) 0.0569(3) 1.03159(19) 0.0418(11) Uani 0.496(4) 1 d PD B 2
C162 C 0.6057(4) 0.1292(4) 1.0208(3) 0.0256(17) Uani 0.496(4) 1 d PD B 2
H162 H 0.6063 0.1644 1.0541 0.031 Uiso 0.496(4) 1 calc PR B 2
C163 C 0.5612(4) 0.1505(4) 0.9659(3) 0.0252(16) Uani 0.496(4) 1 d PD B 2
H163 H 0.5309 0.1968 0.9610 0.030 Uiso 0.496(4) 1 calc PR B 2
C81 C 0.4667(2) -0.1310(2) 0.83703(16) 0.0338(9) Uani 1 1 d . B .
C82 C 0.4057(2) -0.1477(2) 0.79126(15) 0.0306(8) Uani 1 1 d . . .
H82 H 0.3900 -0.2012 0.7872 0.037 Uiso 1 1 calc R . .
C83 C 0.3655(2) -0.0943(2) 0.75110(15) 0.0269(8) Uani 1 1 d . B .
C84 C 0.5060(2) -0.1958(2) 0.87562(17) 0.0411(10) Uani 1 1 d . . .
C85 C 0.5515(4) -0.1766(3) 0.9293(2) 0.083(2) Uani 1 1 d . . .
H85 H 0.5581 -0.1228 0.9406 0.100 Uiso 1 1 calc R . .
C86 C 0.5876(4) -0.2337(3) 0.9669(2) 0.112(3) Uani 1 1 d . . .
H86 H 0.6175 -0.2191 1.0044 0.135 Uiso 1 1 calc R . .
C87 C 0.5805(3) -0.3120(3) 0.9505(2) 0.0746(17) Uani 1 1 d . . .
H87 H 0.6060 -0.3515 0.9763 0.089 Uiso 1 1 calc R . .
C88 C 0.5362(2) -0.3326(3) 0.89676(19) 0.0496(11) Uani 1 1 d . . .
H88 H 0.5311 -0.3864 0.8852 0.060 Uiso 1 1 calc R . .
C89 C 0.4990(2) -0.2753(2) 0.85938(17) 0.0385(10) Uani 1 1 d . . .
H89 H 0.4683 -0.2901 0.8223 0.046 Uiso 1 1 calc R . .
C90 C 0.30000(19) -0.1217(2) 0.70577(15) 0.0280(8) Uani 1 1 d . . .
C91 C 0.2712(2) -0.0731(2) 0.65814(16) 0.0367(9) Uani 1 1 d . . .
H91 H 0.2933 -0.0225 0.6549 0.044 Uiso 1 1 calc R . .
C92 C 0.2110(2) -0.0961(2) 0.61484(17) 0.0425(10) Uani 1 1 d . . .
H92 H 0.1925 -0.0618 0.5821 0.051 Uiso 1 1 calc R . .
C93 C 0.1778(2) -0.1688(2) 0.61943(17) 0.0374(9) Uani 1 1 d . . .
H93 H 0.1368 -0.1850 0.5896 0.045 Uiso 1 1 calc R . .
C94 C 0.2043(2) -0.2179(2) 0.66726(18) 0.0365(9) Uani 1 1 d . . .
H94 H 0.1806 -0.2674 0.6711 0.044 Uiso 1 1 calc R . .
C95 C 0.2655(2) -0.1953(2) 0.70992(18) 0.0356(9) Uani 1 1 d . . .
H95 H 0.2843 -0.2300 0.7423 0.043 Uiso 1 1 calc R . .
O81 O 0.49261(14) -0.06201(15) 0.85091(11) 0.0337(6) Uani 1 1 d . . .
O82 O 0.37930(13) -0.01991(14) 0.74792(10) 0.0298(6) Uani 1 1 d . . .

loop_
_atom_site_aniso_label
_atom_site_aniso_U_11
_atom_site_aniso_U_22
_atom_site_aniso_U_33
_atom_site_aniso_U_23
_atom_site_aniso_U_13
_atom_site_aniso_U_12
Pd1 0.02453(14) 0.01926(14) 0.02225(14) 0.00106(11) -0.00006(11) -0.00083(11)
Pd51 0.02869(16) 0.03181(17) 0.02740(15) -0.00962(12) 0.00747(12) -0.00818(12)
C1 0.0266(18) 0.0201(18) 0.0273(18) -0.0009(14) 0.0041(15) -0.0007(14)
C2 0.0280(19) 0.029(2) 0.041(2) 0.0022(17) -0.0021(17) -0.0032(16)
C3 0.047(2) 0.024(2) 0.053(3) 0.0058(18) -0.020(2) -0.0031(18)
C4 0.043(2) 0.022(2) 0.056(3) -0.0014(18) -0.010(2) -0.0061(18)
C5 0.0231(18) 0.027(2) 0.036(2) 0.0009(16) -0.0033(16) -0.0002(15)
C6 0.0269(18) 0.0217(19) 0.0278(18) 0.0014(14) 0.0028(15) 0.0003(15)
C7 0.034(2) 0.027(2) 0.035(2) 0.0064(16) -0.0066(17) 0.0014(16)
C8 0.0249(18) 0.0235(19) 0.0252(18) 0.0021(14) -0.0002(15) 0.0032(15)
C9 0.0293(18) 0.0224(18) 0.0226(17) 0.0025(14) 0.0037(14) 0.0036(15)
C10 0.0254(18) 0.0223(18) 0.0276(18) 0.0005(14) 0.0040(15) -0.0020(14)
C11 0.0261(17) 0.0218(18) 0.0239(17) -0.0029(14) 0.0016(14) 0.0070(15)
C12 0.034(2) 0.027(2) 0.0242(18) 0.0048(15) 0.0053(16) 0.0035(16)
C13 0.0293(19) 0.0226(19) 0.0323(19) 0.0033(15) 0.0007(16) -0.0023(15)
C14 0.033(2) 0.027(2) 0.035(2) -0.0030(16) -0.0041(17) -0.0040(16)
C15 0.045(2) 0.029(2) 0.048(2) -0.0038(18) -0.016(2) -0.0019(18)
C16 0.033(2) 0.035(2) 0.033(2) -0.0075(17) -0.0067(17) 0.0031(17)
C17 0.053(3) 0.037(2) 0.043(2) -0.0087(19) -0.014(2) 0.007(2)
C18 0.034(2) 0.059(3) 0.042(2) -0.006(2) -0.0023(19) 0.006(2)
C19 0.079(4) 0.083(4) 0.054(3) -0.004(3) -0.019(3) 0.035(3)
C20 0.036(2) 0.026(2) 0.0247(18) 0.0011(14) 0.0034(16) 0.0039(16)
C21 0.053(2) 0.036(2) 0.0249(19) 0.0020(16) -0.0021(18) -0.0083(19)
C22 0.049(2) 0.033(2) 0.031(2) -0.0024(17) -0.0027(19) -0.0040(19)
C23 0.035(2) 0.031(2) 0.032(2) -0.0023(16) -0.0001(17) -0.0023(16)
C24 0.038(2) 0.039(2) 0.033(2) -0.0005(17) -0.0025(18) -0.0046(18)
C25 0.069(3) 0.052(3) 0.061(3) 0.011(2) -0.033(3) -0.020(3)
N1 0.0282(16) 0.0207(16) 0.0304(16) 0.0016(12) -0.0006(13) -0.0012(12)
C31 0.0303(19) 0.0250(19) 0.0201(17) 0.0039(14) 0.0096(15) 0.0089(15)
C32 0.0263(18) 0.0209(18) 0.0241(17) 0.0026(14) 0.0033(15) 0.0035(14)
C33 0.0216(17) 0.027(2) 0.0222(17) 0.0010(14) 0.0058(14) 0.0048(15)
C34 0.0226(17) 0.0243(19) 0.0215(17) -0.0020(14) 0.0021(14) -0.0021(14)
C35 0.0281(19) 0.0251(19) 0.0266(18) 0.0000(15) 0.0053(15) -0.0006(15)
C36 0.030(2) 0.034(2) 0.0296(19) -0.0015(16) -0.0028(16) -0.0040(16)
C37 0.039(2) 0.028(2) 0.032(2) -0.0034(16) -0.0007(17) -0.0134(17)
C38 0.046(2) 0.0214(19) 0.037(2) 0.0023(16) -0.0041(19) -0.0066(17)
C39 0.033(2) 0.027(2) 0.0294(19) 0.0001(16) -0.0062(16) -0.0035(16)
C40 0.0258(18) 0.0261(19) 0.0200(16) -0.0007(14) 0.0035(14) -0.0010(15)
C41 0.033(6) 0.024(4) 0.032(5) -0.004(4) 0.001(4) 0.007(4)
C42 0.035(6) 0.031(5) 0.036(6) 0.005(4) -0.004(5) 0.007(5)
C43 0.027(8) 0.036(10) 0.027(10) -0.001(7) -0.021(8) -0.002(8)
C44 0.050(7) 0.033(5) 0.019(4) -0.006(3) -0.006(4) -0.004(4)
C45 0.033(6) 0.025(4) 0.026(4) 0.003(3) -0.001(4) 0.003(4)
O31 0.0296(13) 0.0202(13) 0.0247(12) 0.0016(10) -0.0029(10) -0.0014(10)
O32 0.0300(13) 0.0209(13) 0.0253(12) 0.0030(10) -0.0019(10) -0.0019(10)
C140 0.0258(18) 0.0261(19) 0.0200(16) -0.0007(14) 0.0035(14) -0.0010(15)
C141 0.030(6) 0.032(5) 0.033(6) -0.004(4) -0.010(4) 0.003(4)
C142 0.037(7) 0.028(5) 0.039(6) 0.009(4) -0.009(5) -0.002(5)
C143 0.042(11) 0.032(9) 0.032(11) 0.011(8) 0.007(7) 0.006(7)
C144 0.031(5) 0.020(4) 0.041(5) -0.008(4) -0.005(4) 0.002(4)
C145 0.024(5) 0.020(4) 0.028(4) -0.002(3) -0.002(4) 0.000(3)
C51 0.039(2) 0.028(2) 0.0296(19) -0.0065(16) 0.0171(18) -0.0099(17)
C52 0.040(2) 0.036(2) 0.040(2) -0.0141(18) 0.0216(19) -0.0147(18)
C53 0.053(3) 0.035(2) 0.047(3) -0.014(2) 0.021(2) -0.019(2)
C54 0.081(3) 0.029(2) 0.038(2) -0.0043(18) 0.023(2) -0.023(2)
C55 0.087(3) 0.038(2) 0.027(2) -0.0004(18) 0.015(2) -0.021(2)
C56 0.056(3) 0.032(2) 0.029(2) -0.0058(17) 0.0125(19) -0.0140(19)
C57 0.029(2) 0.039(3) 0.047(2) -0.022(2) 0.0127(19) -0.0083(18)
C58 0.0238(19) 0.047(2) 0.041(2) -0.0217(19) 0.0065(18) -0.0054(18)
C59 0.024(4) 0.030(4) 0.028(4) -0.002(3) 0.003(3) -0.007(3)
C60 0.025(4) 0.035(4) 0.028(4) -0.003(3) 0.010(3) -0.004(3)
C61 0.0220(19) 0.051(3) 0.051(3) -0.031(2) -0.0002(18) 0.0036(18)
C62 0.030(4) 0.031(4) 0.023(4) -0.002(3) 0.001(3) -0.003(3)
C63 0.026(4) 0.024(4) 0.030(4) -0.004(3) 0.004(3) -0.005(3)
C64 0.214(8) 0.054(3) 0.032(3) 0.017(2) -0.035(4) -0.063(4)
C65 0.040(2) 0.053(3) 0.036(2) 0.0152(19) 0.0096(19) 0.015(2)
C66 0.149(5) 0.034(3) 0.032(2) 0.006(2) -0.013(3) -0.021(3)
C67 0.034(2) 0.071(3) 0.042(2) 0.012(2) 0.0046(19) 0.010(2)
C68 0.138(5) 0.034(3) 0.039(3) 0.001(2) -0.013(3) -0.005(3)
C69 0.052(3) 0.113(5) 0.058(3) -0.013(3) 0.002(3) 0.010(3)
C70 0.029(2) 0.052(3) 0.047(2) -0.019(2) 0.0031(18) 0.0026(19)
C71 0.042(2) 0.046(3) 0.053(3) -0.021(2) 0.007(2) -0.005(2)
C72 0.045(2) 0.039(2) 0.047(2) -0.0061(19) 0.019(2) -0.0090(19)
C73 0.043(2) 0.035(2) 0.035(2) 0.0004(17) 0.0104(18) -0.0050(18)
C74 0.093(4) 0.043(3) 0.037(2) 0.000(2) 0.005(2) -0.006(3)
C75 0.084(4) 0.066(3) 0.040(3) -0.003(2) -0.014(3) 0.010(3)
N51 0.0257(16) 0.041(2) 0.0407(19) -0.0201(16) 0.0102(15) -0.0070(14)
C158 0.0238(19) 0.047(2) 0.041(2) -0.0217(19) 0.0065(18) -0.0054(18)
C159 0.027(4) 0.023(4) 0.024(3) -0.001(3) 0.002(3) -0.001(3)
C160 0.018(3) 0.037(4) 0.024(4) 0.000(3) 0.003(3) 0.000(3)
C161 0.0220(19) 0.051(3) 0.051(3) -0.031(2) -0.0002(18) 0.0036(18)
C162 0.035(4) 0.026(4) 0.017(3) -0.004(3) 0.008(3) -0.005(3)
C163 0.027(4) 0.019(4) 0.033(4) 0.000(3) 0.015(3) -0.004(3)
C81 0.036(2) 0.039(2) 0.029(2) -0.0072(17) 0.0129(17) -0.0126(18)
C82 0.037(2) 0.029(2) 0.0261(18) -0.0053(16) 0.0069(17) -0.0078(17)
C83 0.0313(19) 0.028(2) 0.0240(18) -0.0104(15) 0.0133(16) -0.0064(16)
C84 0.049(2) 0.044(3) 0.028(2) 0.0128(18) -0.0005(18) -0.019(2)
C85 0.138(5) 0.053(3) 0.043(3) 0.028(2) -0.038(3) -0.051(3)
C86 0.181(7) 0.067(4) 0.061(3) 0.038(3) -0.072(4) -0.069(4)
C87 0.092(4) 0.068(4) 0.051(3) 0.036(3) -0.031(3) -0.034(3)
C88 0.049(3) 0.049(3) 0.049(3) 0.009(2) 0.004(2) -0.009(2)
C89 0.039(2) 0.044(3) 0.030(2) 0.0038(18) -0.0042(18) -0.0052(19)
C90 0.0262(18) 0.031(2) 0.0291(19) -0.0068(16) 0.0125(15) 0.0002(16)
C91 0.042(2) 0.040(2) 0.028(2) -0.0012(17) 0.0037(18) -0.0176(18)
C92 0.046(2) 0.049(3) 0.031(2) 0.0012(18) -0.0015(19) -0.018(2)
C93 0.034(2) 0.040(2) 0.037(2) -0.0141(18) 0.0034(18) -0.0058(18)
C94 0.0258(19) 0.027(2) 0.056(3) -0.0051(19) 0.0054(18) -0.0038(16)
C95 0.031(2) 0.028(2) 0.047(2) -0.0028(17) 0.0024(18) -0.0004(16)
O81 0.0369(14) 0.0387(16) 0.0248(13) -0.0043(11) 0.0025(11) -0.0115(12)
O82 0.0343(14) 0.0300(15) 0.0251(12) -0.0034(10) 0.0044(11) -0.0085(11)

loop_
_atom_type_symbol
_atom_type_description
_atom_type_scat_dispersion_real
_atom_type_scat_dispersion_imag
_atom_type_scat_source
C C 0.0033 0.0016 'International Tables Vol C Tables 4.2.6.8 and 6.1.1.4'
H H 0.0000 0.0000 'International Tables Vol C Tables 4.2.6.8 and 6.1.1.4'
N N 0.0061 0.0033 'International Tables Vol C Tables 4.2.6.8 and 6.1.1.4'
O O 0.0106 0.0060 'International Tables Vol C Tables 4.2.6.8 and 6.1.1.4'
Pd Pd -0.9988 1.0072 'International Tables Vol C Tables 4.2.6.8 and 6.1.1.4'

loop_
_geom_angle_atom_site_label_1
_geom_angle_atom_site_label_2
_geom_angle_atom_site_label_3
_geom_angle
_geom_angle_site_symmetry_1
_geom_angle_site_symmetry_3
_geom_angle_publ_flag
C1 Pd1 O32 90.73(11) . . ?
C1 Pd1 N1 81.02(12) . . ?
O32 Pd1 N1 171.22(10) . . ?
C1 Pd1 O31 178.70(11) . . ?
O32 Pd1 O31 90.23(9) . . ?
N1 Pd1 O31 97.97(10) . . ?
C51 Pd51 O82 91.76(12) . . ?
C51 Pd51 N51 80.75(14) . . ?
O82 Pd51 N51 171.48(12) . . ?
C51 Pd51 O81 176.89(12) . . ?
O82 Pd51 O81 90.46(9) . . ?
N51 Pd51 O81 97.19(12) . . ?
C6 C1 C2 118.1(3) . . ?
C6 C1 Pd1 128.0(3) . . ?
C2 C1 Pd1 113.8(2) . . ?
C3 C2 C1 121.3(3) . . ?
C3 C2 C7 124.8(3) . . ?
C1 C2 C7 113.8(3) . . ?
C4 C3 C2 119.1(4) . . ?
C4 C3 H3 120.5 . . ?
C2 C3 H3 120.5 . . ?
C3 C4 C5 121.1(3) . . ?
C3 C4 H4 119.5 . . ?
C5 C4 H4 119.5 . . ?
C4 C5 C6 119.3(3) . . ?
C4 C5 C14 118.3(3) . . ?
C6 C5 C14 122.4(3) . . ?
C1 C6 C5 121.0(3) . . ?
C1 C6 H6 119.5 . . ?
C5 C6 H6 119.5 . . ?
N1 C7 C2 116.9(3) . . ?
N1 C7 H7 121.6 . . ?
C2 C7 H7 121.6 . . ?
C9 C8 C13 119.5(3) . . ?
C9 C8 N1 118.8(3) . . ?
C13 C8 N1 121.7(3) . . ?
C10 C9 C8 120.1(3) . . ?
C10 C9 H9 119.9 . . ?
C8 C9 H9 119.9 . . ?
C9 C10 C11 121.2(3) . . ?
C9 C10 H10 119.4 . . ?
C11 C10 H10 119.4 . . ?
C12 C11 C10 117.8(3) . . ?
C12 C11 C20 119.4(3) . . ?
C10 C11 C20 122.8(3) . . ?
C13 C12 C11 121.3(3) . . ?
C13 C12 H12 119.3 . . ?
C11 C12 H12 119.3 . . ?
C12 C13 C8 120.2(3) . . ?
C12 C13 H13 119.9 . . ?
C8 C13 H13 119.9 . . ?
C15 C14 C5 117.0(3) . . ?
C15 C14 H14A 108.1 . . ?
C5 C14 H14A 108.1 . . ?
C15 C14 H14B 108.1 . . ?
C5 C14 H14B 108.1 . . ?
H14A C14 H14B 107.3 . . ?
C14 C15 C16 112.7(3) . . ?
C14 C15 H15A 109.1 . . ?
C16 C15 H15A 109.1 . . ?
C14 C15 H15B 109.1 . . ?
C16 C15 H15B 109.1 . . ?
H15A C15 H15B 107.8 . . ?
C17 C16 C15 112.2(3) . . ?
C17 C16 H16A 109.2 . . ?
C15 C16 H16A 109.2 . . ?
C17 C16 H16B 109.2 . . ?
C15 C16 H16B 109.2 . . ?
H16A C16 H16B 107.9 . . ?
C18 C17 C16 113.7(3) . . ?
C18 C17 H17A 108.8 . . ?
C16 C17 H17A 108.8 . . ?
C18 C17 H17B 108.8 . . ?
C16 C17 H17B 108.8 . . ?
H17A C17 H17B 107.7 . . ?
C17 C18 C19 113.9(4) . . ?
C17 C18 H18A 108.8 . . ?
C19 C18 H18A 108.8 . . ?
C17 C18 H18B 108.8 . . ?
C19 C18 H18B 108.8 . . ?
H18A C18 H18B 107.7 . . ?
C18 C19 H19A 109.5 . . ?
C18 C19 H19B 109.5 . . ?
H19A C19 H19B 109.5 . . ?
C18 C19 H19C 109.5 . . ?
H19A C19 H19C 109.5 . . ?
H19B C19 H19C 109.5 . . ?
C11 C20 C21 116.9(3) . . ?
C11 C20 H20A 108.1 . . ?
C21 C20 H20A 108.1 . . ?
C11 C20 H20B 108.1 . . ?
C21 C20 H20B 108.1 . . ?
H20A C20 H20B 107.3 . . ?
C20 C21 C22 113.6(3) . . ?
C20 C21 H21A 108.9 . . ?
C22 C21 H21A 108.9 . . ?
C20 C21 H21B 108.9 . . ?
C22 C21 H21B 108.9 . . ?
H21A C21 H21B 107.7 . . ?
C23 C22 C21 114.7(3) . . ?
C23 C22 H22A 108.6 . . ?
C21 C22 H22A 108.6 . . ?
C23 C22 H22B 108.6 . . ?
C21 C22 H22B 108.6 . . ?
H22A C22 H22B 107.6 . . ?
C22 C23 C24 112.5(3) . . ?
C22 C23 H23A 109.1 . . ?
C24 C23 H23A 109.1 . . ?
C22 C23 H23B 109.1 . . ?
C24 C23 H23B 109.1 . . ?
H23A C23 H23B 107.8 . . ?
C25 C24 C23 113.5(3) . . ?
C25 C24 H24A 108.9 . . ?
C23 C24 H24A 108.9 . . ?
C25 C24 H24B 108.9 . . ?
C23 C24 H24B 108.9 . . ?
H24A C24 H24B 107.7 . . ?
C24 C25 H25A 109.5 . . ?
C24 C25 H25B 109.5 . . ?
H25A C25 H25B 109.5 . . ?
C24 C25 H25C 109.5 . . ?
H25A C25 H25C 109.5 . . ?
H25B C25 H25C 109.5 . . ?
C7 N1 C8 118.3(3) . . ?
C7 N1 Pd1 114.4(2) . . ?
C8 N1 Pd1 127.2(2) . . ?
O31 C31 C32 125.7(3) . . ?
O31 C31 C34 114.7(3) . . ?
C32 C31 C34 119.6(3) . . ?
C33 C32 C31 126.3(3) . . ?
C33 C32 H32 116.9 . . ?
C31 C32 H32 116.9 . . ?
O32 C33 C32 126.6(3) . . ?
O32 C33 C40 113.3(3) . . ?
C32 C33 C40 120.2(3) . . ?
C35 C34 C39 118.3(3) . . ?
C35 C34 C31 118.4(3) . . ?
C39 C34 C31 123.3(3) . . ?
C36 C35 C34 121.1(3) . . ?
C36 C35 H35 119.4 . . ?
C34 C35 H35 119.4 . . ?
C35 C36 C37 120.0(3) . . ?
C35 C36 H36 120.0 . . ?
C37 C36 H36 120.0 . . ?
C38 C37 C36 119.5(3) . . ?
C38 C37 H37 120.2 . . ?
C36 C37 H37 120.2 . . ?
C37 C38 C39 120.4(3) . . ?
C37 C38 H38 119.8 . . ?
C39 C38 H38 119.8 . . ?
C38 C39 C34 120.6(3) . . ?
C38 C39 H39 119.7 . . ?
C34 C39 H39 119.7 . . ?
C41 C40 C45 120.5(6) . . ?
C41 C40 C33 123.7(5) . . ?
C45 C40 C33 115.8(4) . . ?
C40 C41 C42 119.7(8) . . ?
C40 C41 H41 120.1 . . ?
C42 C41 H41 120.1 . . ?
C41 C42 C43 120.2(10) . . ?
C41 C42 H42 119.9 . . ?
C43 C42 H42 119.9 . . ?
C42 C43 C44 121.0(10) . . ?
C42 C43 H43 119.5 . . ?
C44 C43 H43 119.5 . . ?
C45 C44 C43 119.0(8) . . ?
C45 C44 H44 120.5 . . ?
C43 C44 H44 120.5 . . ?
C44 C45 C40 119.5(6) . . ?
C44 C45 H45 120.2 . . ?
C40 C45 H45 120.2 . . ?
C31 O31 Pd1 124.9(2) . . ?
C33 O32 Pd1 126.4(2) . . ?
C142 C141 H141 119.0 . . ?
C143 C142 C141 121.0(10) . . ?
C143 C142 H142 119.5 . . ?
C141 C142 H142 119.5 . . ?
C142 C143 C144 117.8(12) . . ?
C142 C143 H143 121.1 . . ?
C144 C143 H143 121.1 . . ?
C145 C144 C143 121.2(10) . . ?
C145 C144 H144 119.4 . . ?
C143 C144 H144 119.4 . . ?
C144 C145 H145 118.8 . . ?
C56 C51 C52 117.9(3) . . ?
C56 C51 Pd51 128.1(3) . . ?
C52 C51 Pd51 113.8(3) . . ?
C53 C52 C51 120.8(4) . . ?
C53 C52 C57 125.5(4) . . ?
C51 C52 C57 113.6(4) . . ?
C54 C53 C52 120.1(4) . . ?
C54 C53 H53 120.0 . . ?
C52 C53 H53 120.0 . . ?
C53 C54 C55 120.4(4) . . ?
C53 C54 H54 119.8 . . ?
C55 C54 H54 119.8 . . ?
C56 C55 C54 119.2(4) . . ?
C56 C55 C64 121.2(4) . . ?
C54 C55 C64 119.6(4) . . ?
C51 C56 C55 121.5(4) . . ?
C51 C56 H56 119.2 . . ?
C55 C56 H56 119.2 . . ?
N51 C57 C52 117.1(3) . . ?
N51 C57 H57 121.4 . . ?
C52 C57 H57 121.4 . . ?
C63 C58 N51 129.4(4) . . ?
C63 C58 C59 109.9(4) . . ?
N51 C58 C59 120.7(4) . . ?
C60 C59 C58 123.1(5) . . ?
C60 C59 H59 118.4 . . ?
C58 C59 H59 118.4 . . ?
C59 C60 C61 113.1(6) . . ?
C59 C60 H60 123.5 . . ?
C61 C60 H60 123.5 . . ?
C62 C61 C60 127.9(5) . . ?
C62 C61 C70 120.2(4) . . ?
C60 C61 C70 111.8(4) . . ?
C61 C62 C63 118.2(6) . . ?
C61 C62 H62 120.9 . . ?
C63 C62 H62 120.9 . . ?
C58 C63 C62 127.6(6) . . ?
C58 C63 H63 116.2 . . ?
C62 C63 H63 116.2 . . ?
C65 C64 C55 120.5(4) . . ?
C65 C64 H64A 107.2 . . ?
C55 C64 H64A 107.2 . . ?
C65 C64 H64B 107.2 . . ?
C55 C64 H64B 107.2 . . ?
H64A C64 H64B 106.8 . . ?
C64 C65 C66 117.2(4) . . ?
C64 C65 H65A 108.0 . . ?
C66 C65 H65A 108.0 . . ?
C64 C65 H65B 108.0 . . ?
C66 C65 H65B 108.0 . . ?
H65A C65 H65B 107.2 . . ?
C67 C66 C65 118.8(4) . . ?
C67 C66 H66A 107.6 . . ?
C65 C66 H66A 107.6 . . ?
C67 C66 H66B 107.6 . . ?
C65 C66 H66B 107.6 . . ?
H66A C66 H66B 107.0 . . ?
C66 C67 C68 118.1(4) . . ?
C66 C67 H67A 107.8 . . ?
C68 C67 H67A 107.8 . . ?
C66 C67 H67B 107.8 . . ?
C68 C67 H67B 107.8 . . ?
H67A C67 H67B 107.1 . . ?
C69 C68 C67 118.4(4) . . ?
C69 C68 H68A 107.7 . . ?
C67 C68 H68A 107.7 . . ?
C69 C68 H68B 107.7 . . ?
C67 C68 H68B 107.7 . . ?
H68A C68 H68B 107.1 . . ?
C68 C69 H69A 109.5 . . ?
C68 C69 H69B 109.5 . . ?
H69A C69 H69B 109.5 . . ?
C68 C69 H69C 109.5 . . ?
H69A C69 H69C 109.5 . . ?
H69B C69 H69C 109.5 . . ?
C71 C70 C61 115.4(3) . . ?
C71 C70 H70A 108.4 . . ?
C61 C70 H70A 108.4 . . ?
C71 C70 H70B 108.4 . . ?
C61 C70 H70B 108.4 . . ?
H70A C70 H70B 107.5 . . ?
C70 C71 C72 114.0(3) . . ?
C70 C71 H71A 108.8 . . ?
C72 C71 H71A 108.8 . . ?
C70 C71 H71B 108.8 . . ?
C72 C71 H71B 108.8 . . ?
H71A C71 H71B 107.7 . . ?
C73 C72 C71 114.8(3) . . ?
C73 C72 H72A 108.6 . . ?
C71 C72 H72A 108.6 . . ?
C73 C72 H72B 108.6 . . ?
C71 C72 H72B 108.6 . . ?
H72A C72 H72B 107.5 . . ?
C74 C73 C72 112.8(3) . . ?
C74 C73 H73A 109.0 . . ?
C72 C73 H73A 109.0 . . ?
C74 C73 H73B 109.0 . . ?
C72 C73 H73B 109.0 . . ?
H73A C73 H73B 107.8 . . ?
C73 C74 C75 113.7(4) . . ?
C73 C74 H74A 108.8 . . ?
C75 C74 H74A 108.8 . . ?
C73 C74 H74B 108.8 . . ?
C75 C74 H74B 108.8 . . ?
H74A C74 H74B 107.7 . . ?
C74 C75 H75A 109.5 . . ?
C74 C75 H75B 109.5 . . ?
H75A C75 H75B 109.5 . . ?
C74 C75 H75C 109.5 . . ?
H75A C75 H75C 109.5 . . ?
H75B C75 H75C 109.5 . . ?
C57 N51 C58 119.7(3) . . ?
C57 N51 Pd51 114.3(3) . . ?
C58 N51 Pd51 126.0(3) . . ?
C160 C159 H159 122.8 . . ?
C159 C160 H160 116.3 . . ?
C163 C162 H162 117.1 . . ?
C162 C163 H163 123.5 . . ?
O81 C81 C82 124.9(4) . . ?
O81 C81 C84 114.4(3) . . ?
C82 C81 C84 120.7(3) . . ?
C83 C82 C81 127.0(3) . . ?
C83 C82 H82 116.5 . . ?
C81 C82 H82 116.5 . . ?
O82 C83 C82 126.0(3) . . ?
O82 C83 C90 113.8(3) . . ?
C82 C83 C90 120.2(3) . . ?
C85 C84 C89 118.1(4) . . ?
C85 C84 C81 119.0(4) . . ?
C89 C84 C81 123.0(3) . . ?
C86 C85 C84 121.4(5) . . ?
C86 C85 H85 119.3 . . ?
C84 C85 H85 119.3 . . ?
C85 C86 C87 120.2(5) . . ?
C85 C86 H86 119.9 . . ?
C87 C86 H86 119.9 . . ?
C88 C87 C86 119.5(4) . . ?
C88 C87 H87 120.3 . . ?
C86 C87 H87 120.3 . . ?
C87 C88 C89 120.3(4) . . ?
C87 C88 H88 119.8 . . ?
C89 C88 H88 119.8 . . ?
C88 C89 C84 120.5(4) . . ?
C88 C89 H89 119.7 . . ?
C84 C89 H89 119.7 . . ?
C91 C90 C95 117.9(3) . . ?
C91 C90 C83 119.5(3) . . ?
C95 C90 C83 122.5(3) . . ?
C90 C91 C92 121.6(4) . . ?
C90 C91 H91 119.2 . . ?
C92 C91 H91 119.2 . . ?
C93 C92 C91 119.8(4) . . ?
C93 C92 H92 120.1 . . ?
C91 C92 H92 120.1 . . ?
C94 C93 C92 119.9(3) . . ?
C94 C93 H93 120.0 . . ?
C92 C93 H93 120.0 . . ?
C93 C94 C95 120.1(4) . . ?
C93 C94 H94 119.9 . . ?
C95 C94 H94 119.9 . . ?
C94 C95 C90 120.6(4) . . ?
C94 C95 H95 119.7 . . ?
C90 C95 H95 119.7 . . ?
C81 O81 Pd51 125.3(2) . . ?
C83 O82 Pd51 125.8(2) . . ?

loop_
_geom_bond_atom_site_label_1
_geom_bond_atom_site_label_2
_geom_bond_distance
_geom_bond_site_symmetry_2
_geom_bond_publ_flag
Pd1 C1 1.967(3) . ?
Pd1 O32 1.999(2) . ?
Pd1 N1 2.035(3) . ?
Pd1 O31 2.091(2) . ?
Pd51 C51 1.965(4) . ?
Pd51 O82 2.009(2) . ?
Pd51 N51 2.037(3) . ?
Pd51 O81 2.077(3) . ?
C1 C6 1.388(5) . ?
C1 C2 1.410(5) . ?
C2 C3 1.396(5) . ?
C2 C7 1.441(5) . ?
C3 C4 1.374(5) . ?
C3 H3 0.9500 . ?
C4 C5 1.396(5) . ?
C4 H4 0.9500 . ?
C5 C6 1.398(5) . ?
C5 C14 1.520(5) . ?
C6 H6 0.9500 . ?
C7 N1 1.296(4) . ?
C7 H7 0.9500 . ?
C8 C9 1.388(5) . ?
C8 C13 1.389(5) . ?
C8 N1 1.437(4) . ?
C9 C10 1.377(5) . ?
C9 H9 0.9500 . ?
C10 C11 1.402(5) . ?
C10 H10 0.9500 . ?
C11 C12 1.393(5) . ?
C11 C20 1.511(5) . ?
C12 C13 1.377(5) . ?
C12 H12 0.9500 . ?
C13 H13 0.9500 . ?
C14 C15 1.511(5) . ?
C14 H14A 0.9900 . ?
C14 H14B 0.9900 . ?
C15 C16 1.524(5) . ?
C15 H15A 0.9900 . ?
C15 H15B 0.9900 . ?
C16 C17 1.519(5) . ?
C16 H16A 0.9900 . ?
C16 H16B 0.9900 . ?
C17 C18 1.515(5) . ?
C17 H17A 0.9900 . ?
C17 H17B 0.9900 . ?
C18 C19 1.516(6) . ?
C18 H18A 0.9900 . ?
C18 H18B 0.9900 . ?
C19 H19A 0.9800 . ?
C19 H19B 0.9800 . ?
C19 H19C 0.9800 . ?
C20 C21 1.518(5) . ?
C20 H20A 0.9900 . ?
C20 H20B 0.9900 . ?
C21 C22 1.526(5) . ?
C21 H21A 0.9900 . ?
C21 H21B 0.9900 . ?
C22 C23 1.506(5) . ?
C22 H22A 0.9900 . ?
C22 H22B 0.9900 . ?
C23 C24 1.534(5) . ?
C23 H23A 0.9900 . ?
C23 H23B 0.9900 . ?
C24 C25 1.505(6) . ?
C24 H24A 0.9900 . ?
C24 H24B 0.9900 . ?
C25 H25A 0.9800 . ?
C25 H25B 0.9800 . ?
C25 H25C 0.9800 . ?
C31 O31 1.274(4) . ?
C31 C32 1.396(5) . ?
C31 C34 1.511(5) . ?
C32 C33 1.392(5) . ?
C32 H32 0.9500 . ?
C33 O32 1.283(4) . ?
C33 C40 1.498(4) . ?
C34 C35 1.384(5) . ?
C34 C39 1.394(5) . ?
C35 C36 1.383(5) . ?
C35 H35 0.9500 . ?
C36 C37 1.384(5) . ?
C36 H36 0.9500 . ?
C37 C38 1.376(5) . ?
C37 H37 0.9500 . ?
C38 C39 1.385(5) . ?
C38 H38 0.9500 . ?
C39 H39 0.9500 . ?
C40 C41 1.367(9) . ?
C40 C45 1.413(8) . ?
C41 C42 1.376(10) . ?
C41 H41 0.9500 . ?
C42 C43 1.378(17) . ?
C42 H42 0.9500 . ?
C43 C44 1.391(17) . ?
C43 H43 0.9500 . ?
C44 C45 1.375(9) . ?
C44 H44 0.9500 . ?
C45 H45 0.9500 . ?
C141 C142 1.391(10) . ?
C141 H141 0.9500 . ?
C142 C143 1.376(18) . ?
C142 H142 0.9500 . ?
C143 C144 1.389(16) . ?
C143 H143 0.9500 . ?
C144 C145 1.367(9) . ?
C144 H144 0.9500 . ?
C145 H145 0.9500 . ?
C51 C56 1.390(5) . ?
C51 C52 1.415(5) . ?
C52 C53 1.384(6) . ?
C52 C57 1.431(6) . ?
C53 C54 1.380(6) . ?
C53 H53 0.9500 . ?
C54 C55 1.398(6) . ?
C54 H54 0.9500 . ?
C55 C56 1.392(6) . ?
C55 C64 1.502(7) . ?
C56 H56 0.9500 . ?
C57 N51 1.297(5) . ?
C57 H57 0.9500 . ?
C58 C63 1.381(7) . ?
C58 N51 1.432(5) . ?
C58 C59 1.547(7) . ?
C59 C60 1.381(9) . ?
C59 H59 0.9500 . ?
C60 C61 1.470(7) . ?
C60 H60 0.9500 . ?
C61 C62 1.218(7) . ?
C61 C70 1.517(6) . ?
C62 C63 1.385(8) . ?
C62 H62 0.9500 . ?
C63 H63 0.9500 . ?
C64 C65 1.472(7) . ?
C64 H64A 0.9900 . ?
C64 H64B 0.9900 . ?
C65 C66 1.486(6) . ?
C65 H65A 0.9900 . ?
C65 H65B 0.9900 . ?
C66 C67 1.476(6) . ?
C66 H66A 0.9900 . ?
C66 H66B 0.9900 . ?
C67 C68 1.482(6) . ?
C67 H67A 0.9900 . ?
C67 H67B 0.9900 . ?
C68 C69 1.474(7) . ?
C68 H68A 0.9900 . ?
C68 H68B 0.9900 . ?
C69 H69A 0.9800 . ?
C69 H69B 0.9800 . ?
C69 H69C 0.9800 . ?
C70 C71 1.508(6) . ?
C70 H70A 0.9900 . ?
C70 H70B 0.9900 . ?
C71 C72 1.529(6) . ?
C71 H71A 0.9900 . ?
C71 H71B 0.9900 . ?
C72 C73 1.521(5) . ?
C72 H72A 0.9900 . ?
C72 H72B 0.9900 . ?
C73 C74 1.512(6) . ?
C73 H73A 0.9900 . ?
C73 H73B 0.9900 . ?
C74 C75 1.515(6) . ?
C74 H74A 0.9900 . ?
C74 H74B 0.9900 . ?
C75 H75A 0.9800 . ?
C75 H75B 0.9800 . ?
C75 H75C 0.9800 . ?
C159 C160 1.372(8) . ?
C159 H159 0.9500 . ?
C160 H160 0.9500 . ?
C162 C163 1.397(9) . ?
C162 H162 0.9500 . ?
C163 H163 0.9500 . ?
C81 O81 1.279(4) . ?
C81 C82 1.400(5) . ?
C81 C84 1.501(6) . ?
C82 C83 1.391(5) . ?
C82 H82 0.9500 . ?
C83 O82 1.290(4) . ?
C83 C90 1.495(5) . ?
C84 C85 1.375(6) . ?
C84 C89 1.397(6) . ?
C85 C86 1.373(7) . ?
C85 H85 0.9500 . ?
C86 C87 1.379(7) . ?
C86 H86 0.9500 . ?
C87 C88 1.373(6) . ?
C87 H87 0.9500 . ?
C88 C89 1.380(6) . ?
C88 H88 0.9500 . ?
C89 H89 0.9500 . ?
C90 C91 1.377(5) . ?
C90 C95 1.401(5) . ?
C91 C92 1.385(5) . ?
C91 H91 0.9500 . ?
C92 C93 1.378(5) . ?
C92 H92 0.9500 . ?
C93 C94 1.376(5) . ?
C93 H93 0.9500 . ?
C94 C95 1.386(5) . ?
C94 H94 0.9500 . ?
C95 H95 0.9500 . ?
